data_1557020
loop_
_publ_author_name
'Hauge, Sverre'
'Janickis, Vitalijus'
'Maroy, Kjartan'

_publ_section_title
;
 Syntheses and Crystal Structures of Salts of Hexabromotetraselenate(I)
 and Hexabromoselenate(IV)bis{dibromodiselenate(I)}
;
_journal_name_full 'Acta Chemica Scandinavica'
_journal_page_first 1104
_journal_page_last 1108
_journal_paper_doi 10.3891/acta.chem.scand.52-1104
_journal_volume 52
_journal_year 1998
_chemical_formula_moiety '2(C9 H14 N), Br6 Se, 2(Br2 Se2)'
_chemical_formula_sum 'C18 H28 Br10 N2 Se5'
_chemical_formula_weight 1466.32
_space_group_IT_number 14
_space_group_name_Hall '-P 2yn'
_space_group_name_H-M_alt 'P 1 21/n 1'
_symmetry_cell_setting monoclinic
_symmetry_Int_Tables_number 14
_symmetry_space_group_name_Hall '-P 2yn'
_symmetry_space_group_name_H-M 'P 1 21/n 1'
_cell_angle_alpha 90.
_cell_angle_beta 104.29(3)
_cell_angle_gamma 90.
_cell_formula_units_Z 2
_cell_length_a 8.683(2)
_cell_length_b 12.762(3)
_cell_length_c 16.340(3)
_cell_volume 1754.7(7)
_diffrn_ambient_temperature 109
_diffrn_radiation_probe x-ray
_diffrn_radiation_type MoK\a
_diffrn_radiation_wavelength 0.71069
_exptl_absorpt_coefficient_mu 16.62
_exptl_crystal_density_diffrn 2.78
_exptl_crystal_F_000 1340
_refine_ls_goodness_of_fit_ref 1.099
_refine_ls_number_parameters 164
_refine_ls_number_reflns 4233
_refine_ls_R_factor_all 0.1598
_refine_ls_R_factor_gt 0.0537
_refine_ls_wR_factor_gt 0.1127
_refine_ls_wR_factor_ref 0.2031
_cod_data_source_file Acta-Chem-Scand-1998-52-1104-3.cif
_cod_data_source_block 3
_cod_original_cell_volume 1754.7(6)
_cod_original_sg_symbol_H-M 'P 21/n'
_cod_database_code 1557020

loop_
_space_group_symop_id
_space_group_symop_operation_xyz
1 x,y,z
2 1/2-x,1/2+y,1/2-z
3 -x,-y,-z
4 1/2+x,1/2-y,1/2+z

loop_
_atom_site_label
_atom_site_type_symbol
_atom_site_thermal_displace_type
_atom_site_fract_x
_atom_site_fract_y
_atom_site_fract_z
_atom_site_occupancy
_atom_site_U_iso_or_equiv
_atom_site_calc_flag
_atom_site_refinement_flags
_atom_site_disorder_assembly
_atom_site_disorder_group
Br1 Br Uiso -0.1000(2) 0.53840(10) 0.34150(10) 1.000 0.0160(10) . . . .
Br2 Br Uiso 0.2903(2) 0.52050(10) 0.49250(10) 1.000 0.0180(10) . . . .
Br3 Br Uiso -0.0107(2) 0.69750(10) 0.53030(10) 1.000 0.0180(10) . . . .
Se1 Se Uiso 0.00000 0.50000 0.50000 1.000 0.0110(10) . . . .
Br4 Br Uiso -0.3529(2) 0.53520(10) 0.08340(10) 1.000 0.0280(10) . . . .
Br5 Br Uiso 0.2013(2) 0.55210(10) 0.08560(10) 1.000 0.0270(10) . . . .
Se2 Se Uiso -0.1587(2) 0.66510(10) 0.12730(10) 1.000 0.0190(10) . . . .
Se3 Se Uiso 0.0590(2) 0.56960(10) 0.19070(10) 1.000 0.0190(10) . . . .
N N Uiso 0.0253(12) 0.2402(8) 0.1762(7) 1.000 0.014(2) . . . .
C1 C Uiso -0.0873(18) 0.2775(12) 0.2261(10) 1.000 0.027(3) . . . .
C2 C Uiso -0.0469(17) 0.2685(14) 0.0852(9) 1.000 0.029(3) . . . .
C3 C Uiso 0.0331(16) 0.1236(10) 0.1845(9) 1.000 0.020(3) . . . .
C4 C Uiso 0.1868(17) 0.2865(10) 0.2061(8) 1.000 0.018(3) . . . .
C5 C Uiso 0.2359(15) 0.3318(10) 0.2852(8) 1.000 0.017(3) . . . .
C6 C Uiso 0.3918(15) 0.3682(10) 0.3119(8) 1.000 0.016(2) . . . .
C7 C Uiso 0.4937(18) 0.3631(11) 0.2593(9) 1.000 0.024(3) . . . .
C8 C Uiso 0.4436(16) 0.3168(11) 0.1799(9) 1.000 0.020(3) . . . .
C9 C Uiso 0.2924(15) 0.2776(10) 0.1533(8) 1.000 0.015(2) . . . .

loop_
_atom_type_symbol
_atom_type_description
_atom_type_scat_dispersion_real
_atom_type_scat_dispersion_imag
_atom_type_scat_source
C C 0.0033 0.0016 ' International Tables Vol C Tables 4.2.6.8 and 6.1.1.4'
Br Br -0.2901 2.4595 ' International Tables Vol C Tables 4.2.6.8 and 6.1.1.4'
N N 0.0061 0.0033 ' International Tables Vol C Tables 4.2.6.8 and 6.1.1.4'
Se Se -0.0929 2.2259 ' International Tables Vol C Tables 4.2.6.8 and 6.1.1.4'

loop_
_geom_angle_atom_site_label_1
_geom_angle_atom_site_label_2
_geom_angle_atom_site_label_3
_geom_angle
_geom_angle_site_symmetry_1
_geom_angle_site_symmetry_2
_geom_angle_site_symmetry_3
_geom_angle_publ_flag
Br1 Se1 Br3 89.30(5) . . . yes
Br1 Se1 Br1 180.00 . . 3_566 yes
Br1 Se1 Br2 88.63(6) . . 3_566 yes
Br1 Se1 Br3 90.70(5) . . 3_566 yes
Br2 Se1 Br3 89.54(5) . . . yes
Br1 Se1 Br2 88.63(6) 3_566 . . yes
Br2 Se1 Br2 180.00 . . 3_566 yes
Br2 Se1 Br3 90.47(5) . . 3_566 yes
Br1 Se1 Br3 90.70(5) 3_566 . . yes
Br2 Se1 Br3 90.47(5) 3_566 . . yes
Br3 Se1 Br3 180.00 . . 3_566 yes
Br1 Se1 Br2 91.37(6) 3_566 . 3_566 yes
Br1 Se1 Br3 89.30(5) 3_566 . 3_566 yes
Br2 Se1 Br3 89.54(5) 3_566 . 3_566 yes
Br1 Se1 Br2 91.37(6) . . . yes
Br4 Se2 Se3 102.39(7) . . . yes
Br5 Se3 Se2 104.18(8) . . . yes
C1 N C4 112.6(10) . . . yes
C2 N C3 109.1(11) . . . yes
C1 N C3 106.8(10) . . . yes
C3 N C4 110.3(10) . . . yes
C2 N C4 110.9(10) . . . yes
C1 N C2 107.0(11) . . . yes
N C4 C5 121.4(12) . . . yes
C5 C4 C9 120.5(13) . . . no
N C4 C9 118.0(11) . . . yes
C4 C5 C6 118.9(12) . . . no
C5 C6 C7 120.8(12) . . . no
C6 C7 C8 120.0(14) . . . no
C7 C8 C9 120.3(13) . . . no
C4 C9 C8 119.5(12) . . . no

loop_
_geom_bond_atom_site_label_1
_geom_bond_atom_site_label_2
_geom_bond_distance
_geom_bond_site_symmetry_1
_geom_bond_site_symmetry_2
_geom_bond_publ_flag
Br1 Se1 2.5674(17) . . yes
Br2 Se1 2.5671(19) . . yes
Br3 Se1 2.5748(14) . . yes
Br4 Se2 2.347(2) . . yes
Br5 Se3 2.361(2) . . yes
Se2 Se3 2.273(2) . . yes
N C3 1.494(16) . . yes
N C2 1.508(18) . . yes
N C1 1.497(19) . . yes
N C4 1.489(18) . . yes
C4 C9 1.410(19) . . no
C4 C5 1.384(18) . . no
C5 C6 1.395(19) . . no
C6 C7 1.38(2) . . no
C7 C8 1.39(2) . . no
C8 C9 1.37(2) . . no

loop_
_geom_torsion_atom_site_label_1
_geom_torsion_atom_site_label_2
_geom_torsion_atom_site_label_3
_geom_torsion_atom_site_label_4
_geom_torsion
_geom_torsion_site_symmetry_1
_geom_torsion_site_symmetry_2
_geom_torsion_site_symmetry_3
_geom_torsion_site_symmetry_4
_geom_torsion_publ_flag
Br4 Se2 Se3 Br5 97.52(9) . . . . no
C1 N C4 C9 -165.5(12) . . . . no
C2 N C4 C5 138.0(13) . . . . no
C2 N C4 C9 -45.6(15) . . . . no
C3 N C4 C5 -101.1(14) . . . . no
C3 N C4 C9 75.3(14) . . . . no
C1 N C4 C5 18.1(17) . . . . no
N C4 C5 C6 176.1(11) . . . . no
N C4 C9 C8 -178.2(12) . . . . no
C5 C4 C9 C8 -2(2) . . . . no
C9 C4 C5 C6 -0.2(19) . . . . no
C4 C5 C6 C7 2.6(19) . . . . no
C5 C6 C7 C8 -3(2) . . . . no
C6 C7 C8 C9 1(2) . . . . no
C7 C8 C9 C4 1(2) . . . . no
